data_2209013
loop_
_publ_author_name
'Light, Mark E'
'Gale, Philip A'
'Brooks, Simon J'

_publ_section_title
;
 Bis(tetrabutylammonium) isophthalate
 1-phenyl-3-[2,4,5-tris(3-phenylureido)phenyl]urea: a synchrotron study
;
_journal_coeditor_code TK2016
_journal_issue 5
_journal_name_full 'Acta Crystallographica Section E'
_journal_page_first o1905
_journal_page_last o1907
_journal_paper_doi 10.1107/S1600536806009135
_journal_volume 62
_journal_year 2006
_chemical_formula_iupac '2C16 H36 N +, C8 H4 O4 -, C34 H30 N8 O4'
_chemical_formula_moiety '2C16 H36 N +, C8 H4 O4 -, C34 H30 N8 O4'
_chemical_formula_sum 'C74 H106 N10 O8'
_chemical_formula_weight 1263.69
_chemical_name_systematic
;
Bis(tetrabutylammonium) isophthalate
1-phenyl-3-[2,4,5-tris(3-phenylureido)phenyl]urea
;
_space_group_IT_number 2
_space_group_name_Hall '-P 1'
_symmetry_cell_setting triclinic
_symmetry_space_group_name_Hall '-P 1'
_symmetry_space_group_name_H-M 'P -1'
_atom_sites_solution_hydrogens geom
_atom_sites_solution_primary direct
_atom_sites_solution_secondary difmap
_audit_creation_method SHELXL-97
_cell_angle_alpha 96.5120(10)
_cell_angle_beta 108.7540(10)
_cell_angle_gamma 103.5540(10)
_cell_formula_units_Z 2
_cell_length_a 12.7319(3)
_cell_length_b 16.0019(4)
_cell_length_c 19.3005(5)
_cell_measurement_reflns_used 9807
_cell_measurement_temperature 120(2)
_cell_measurement_theta_max 28.3
_cell_measurement_theta_min 2.2
_cell_volume 3542.80(16)
_computing_cell_refinement 'SAINT (Bruker, 2004)'
_computing_data_collection 'APEX2 (Bruker, 2004)'
_computing_data_reduction SAINT
_computing_molecular_graphics 'CAMERON (Watkin <i>et al.</i>,  1993)'
_computing_publication_material 'WinGX (Farrugia, 1999)'
_computing_structure_refinement 'SHELXL97 (Sheldrick, 1997)'
_computing_structure_solution 'SHELXS97 (Sheldrick, 1997)'
_diffrn_ambient_temperature 120(2)
_diffrn_measured_fraction_theta_full 0.991
_diffrn_measured_fraction_theta_max 0.991
_diffrn_measurement_device_type 'Bruker SMART APEX2 CCD'
_diffrn_measurement_method 'fine-slice \w'
_diffrn_radiation_monochromator 'silicon 111'
_diffrn_radiation_source 'Daresbury SRS station 9.8'
_diffrn_radiation_type synchrotron
_diffrn_radiation_wavelength 0.6727
_diffrn_reflns_av_R_equivalents 0.023
_diffrn_reflns_av_sigmaI/netI 0.033
_diffrn_reflns_limit_h_max 16
_diffrn_reflns_limit_h_min -16
_diffrn_reflns_limit_k_max 20
_diffrn_reflns_limit_k_min -20
_diffrn_reflns_limit_l_max 25
_diffrn_reflns_limit_l_min -25
_diffrn_reflns_number 32925
_diffrn_reflns_theta_full 25.8
_diffrn_reflns_theta_max 25.8
_diffrn_reflns_theta_min 2.8
_diffrn_standards_decay_% 5
_diffrn_standards_number 0
_exptl_absorpt_coefficient_mu 0.078
_exptl_absorpt_correction_type none
_exptl_crystal_colour colourless
_exptl_crystal_density_diffrn 1.185
_exptl_crystal_density_method 'not measured'
_exptl_crystal_description plate
_exptl_crystal_F_000 1368
_exptl_crystal_size_max 0.15
_exptl_crystal_size_mid 0.10
_exptl_crystal_size_min 0.03
_refine_diff_density_max 0.44
_refine_diff_density_min -0.22
_refine_ls_extinction_method none
_refine_ls_goodness_of_fit_ref 1.02
_refine_ls_hydrogen_treatment constr
_refine_ls_matrix_type full
_refine_ls_number_parameters 935
_refine_ls_number_reflns 16104
_refine_ls_number_restraints 0
_refine_ls_restrained_S_all 1.02
_refine_ls_R_factor_all 0.067
_refine_ls_R_factor_gt 0.053
_refine_ls_shift/su_max 0.002
_refine_ls_shift/su_mean 0.000
_refine_ls_structure_factor_coef Fsqd
_refine_ls_weighting_details 'calc w=1/[\s^2^(Fo^2^)+(0.0838P)^2^+0.6824P] where P=(Fo^2^+2Fc^2^)/3'
_refine_ls_weighting_scheme calc
_refine_ls_wR_factor_gt 0.139
_refine_ls_wR_factor_ref 0.149
_reflns_number_gt 12499
_reflns_number_total 16104
_reflns_threshold_expression I>2\s(I)
_cod_data_source_file tk2016.cif
_cod_data_source_block I
_cod_depositor_comments
;
The following automatic conversions were performed:
'_symmetry_cell_setting' value 'Triclinic' changed to 'triclinic'
according to '/home/saulius/struct/CIF-dictionaries/cif_core.dic'
dictionary named 'cif_core.dic' version 2.4.1 from 2010-06-29.

Automatic conversion script
Id: cif_fix_enum 1527 2010-12-29 10:47:43Z saulius 

The following automatic conversions were performed:

'_symmetry_cell_setting' value 'Triclinic' changed to 'triclinic'
according to /home/saulius/struct/CIF-dictionaries/cif_core.dic
dictionary named 'cif_core.dic' version 2.4.1 from 2010-06-29.

Automatic conversion script
Id: cif_fix_values 1715 2011-07-08 13:25:40Z adriana 
;
_cod_original_cell_volume 3542.79(15)
_cod_database_code 2209013
_cod_database_fobs_code 2209013

loop_
_symmetry_equiv_pos_as_xyz
'x, y, z'
'-x, -y, -z'

loop_
_atom_site_type_symbol
_atom_site_label
_atom_site_fract_x
_atom_site_fract_y
_atom_site_fract_z
_atom_site_U_iso_or_equiv
_atom_site_adp_type
_atom_site_calc_flag
_atom_site_refinement_flags
_atom_site_occupancy
O O1 0.31583(9) 0.14432(7) 0.54143(6) 0.0343(2) Uani d . 1
O O2 -0.06953(10) 0.00678(7) 0.68958(6) 0.0400(3) Uani d . 1
N N1 0.31146(11) 0.28565(8) 0.57725(7) 0.0319(3) Uani d . 1
H H1A 0.2619 0.3159 0.5771 0.048(5) Uiso d R 1
N N2 0.15421(10) 0.17056(8) 0.55583(7) 0.0290(3) Uani d . 1
H H2A 0.1276 0.2111 0.5732 0.043(5) Uiso d R 1
N N3 0.01571(11) 0.10454(8) 0.63201(7) 0.0320(3) Uani d . 1
H H3A 0.0549 0.1600 0.6398 0.069(7) Uiso d R 1
N N4 -0.02380(11) 0.15599(8) 0.73206(7) 0.0327(3) Uani d . 1
H H4A 0.0147 0.2066 0.7266 0.060(6) Uiso d R 1
C C1 0.45301(16) 0.42587(12) 0.62102(11) 0.0469(4) Uani d . 1
H H1 0.3922 0.4511 0.6201 0.052(6) Uiso d R 1
C C2 0.56578(17) 0.47934(13) 0.64490(13) 0.0569(5) Uani d . 1
H H2 0.5821 0.5409 0.6608 0.062(6) Uiso d R 1
C C3 0.65496(16) 0.44338(14) 0.64571(11) 0.0536(5) Uani d . 1
H H3 0.7323 0.4800 0.6612 0.072(7) Uiso d R 1
C C4 0.63031(16) 0.35482(15) 0.62400(12) 0.0568(5) Uani d . 1
H H4 0.6916 0.3299 0.6254 0.085(8) Uiso d R 1
C C5 0.51755(15) 0.29989(13) 0.59978(11) 0.0483(4) Uani d . 1
H H5 0.5024 0.2383 0.5844 0.069(7) Uiso d R 1
C C6 0.42789(13) 0.33504(10) 0.59818(8) 0.0332(3) Uani d . 1
C C7 0.26580(12) 0.19588(9) 0.55704(8) 0.0284(3) Uani d . 1
C C8 0.07893(12) 0.08373(9) 0.52853(8) 0.0265(3) Uani d . 1
C C9 0.07095(12) 0.03395(9) 0.46199(8) 0.0273(3) Uani d . 1
H H9 0.1193 0.0572 0.4360 0.027(4) Uiso d R 1
C C10 0.00757(12) 0.04979(9) 0.56693(8) 0.0271(3) Uani d . 1
C C11 -0.03008(12) 0.08169(9) 0.68442(8) 0.0301(3) Uani d . 1
C C12 -0.07210(13) 0.15947(10) 0.78820(8) 0.0338(3) Uani d . 1
C C13 -0.06457(14) 0.24334(11) 0.82356(9) 0.0391(4) Uani d . 1
H H13 -0.0262 0.2940 0.8104 0.043(5) Uiso d R 1
C C14 -0.11310(17) 0.25226(13) 0.87783(10) 0.0491(4) Uani d . 1
H H14 -0.1104 0.3091 0.9003 0.063(6) Uiso d R 1
C C15 -0.16465(17) 0.18014(15) 0.89936(11) 0.0570(5) Uani d . 1
H H15 -0.1961 0.1868 0.9374 0.063(6) Uiso d R 1
C C16 -0.17077(17) 0.09771(14) 0.86568(11) 0.0544(5) Uani d . 1
H H16 -0.2069 0.0477 0.8807 0.064(6) Uiso d R 1
C C17 -0.12512(15) 0.08640(12) 0.81006(10) 0.0442(4) Uani d . 1
H H17 -0.1301 0.0291 0.7872 0.051(5) Uiso d R 1
O O3 0.55521(10) 0.20580(7) -0.08722(6) 0.0422(3) Uani d . 1
O O4 0.36393(9) 0.07163(8) 0.13909(6) 0.0401(3) Uani d . 1
N N5 0.70832(11) 0.30849(8) 0.00552(7) 0.0338(3) Uani d . 1
H H5A 0.7485 0.3194 0.0538 0.049(5) Uiso d R 1
N N6 0.63553(12) 0.17431(8) 0.02682(7) 0.0353(3) Uani d . 1
H H6 0.6885 0.1958 0.0718 0.067(7) Uiso d R 1
N N7 0.54246(11) 0.12028(8) 0.13142(7) 0.0306(3) Uani d . 1
H H7 0.6117 0.1582 0.1526 0.051(6) Uiso d R 1
N N8 0.50045(11) 0.19040(8) 0.22426(7) 0.0302(3) Uani d . 1
H H8 0.5648 0.2309 0.2307 0.045(5) Uiso d R 1
C C18 0.82226(16) 0.45197(11) 0.00938(10) 0.0440(4) Uani d . 1
H H18 0.8580 0.4581 0.0619 0.064(6) Uiso d R 1
C C19 0.85739(17) 0.51868(12) -0.02504(12) 0.0509(4) Uani d . 1
H H19 0.9177 0.5701 0.0040 0.061(6) Uiso d R 1
C C20 0.80624(17) 0.51176(12) -0.10091(12) 0.0488(4) Uani d . 1
H H20 0.8314 0.5574 -0.1245 0.061(6) Uiso d R 1
C C21 0.71772(17) 0.43720(12) -0.14204(11) 0.0470(4) Uani d . 1
H H21 0.6805 0.4326 -0.1942 0.059(6) Uiso d R 1
C C22 0.68175(15) 0.36879(11) -0.10902(9) 0.0410(4) Uani d . 1
H H22 0.6214 0.3176 -0.1384 0.048(5) Uiso d R 1
C C23 0.73489(13) 0.37584(10) -0.03243(9) 0.0328(3) Uani d . 1
C C24 0.62686(13) 0.22744(9) -0.02381(8) 0.0307(3) Uani d . 1
C C25 0.56495(12) 0.08690(9) 0.01184(8) 0.0300(3) Uani d . 1
C C26 0.54437(13) 0.02792(9) -0.05304(8) 0.0315(3) Uani d . 1
H H26 0.5746 0.0473 -0.0894 0.036(4) Uiso d R 1
C C27 0.52004(12) 0.05923(9) 0.06536(8) 0.0294(3) Uani d . 1
C C28 0.46143(12) 0.12323(9) 0.16398(8) 0.0298(3) Uani d . 1
C C29 0.44762(12) 0.20144(10) 0.27749(8) 0.0297(3) Uani d . 1
C C30 0.36617(15) 0.13353(12) 0.28737(10) 0.0422(4) Uani d . 1
H H30 0.3377 0.0779 0.2544 0.052(6) Uiso d R 1
C C31 0.32680(16) 0.14762(13) 0.34578(11) 0.0501(4) Uani d . 1
H H31 0.2715 0.1011 0.3526 0.055(6) Uiso d R 1
C C32 0.36704(16) 0.22827(13) 0.39406(10) 0.0464(4) Uani d . 1
H H32 0.3400 0.2371 0.4341 0.052(5) Uiso d R 1
C C33 0.44673(14) 0.29602(12) 0.38382(9) 0.0402(4) Uani d . 1
H H33 0.4746 0.3517 0.4168 0.041(5) Uiso d R 1
C C34 0.48633(13) 0.28310(10) 0.32537(8) 0.0338(3) Uani d . 1
H H34 0.5401 0.3303 0.3181 0.039(5) Uiso d R 1
N N9 0.74129(12) 0.78442(9) 0.02404(7) 0.0364(3) Uani d . 1
C C43 0.72364(14) 0.87173(11) 0.04947(9) 0.0377(3) Uani d . 1
H H43A 0.6499 0.8598 0.0587 0.040(5) Uiso d R 1
H H43B 0.7151 0.9039 0.0080 0.032(4) Uiso d R 1
C C44 0.81849(15) 0.93120(11) 0.11893(10) 0.0432(4) Uani d . 1
H H44A 0.8230 0.9032 0.1626 0.045(5) Uiso d R 1
H H44B 0.8941 0.9415 0.1123 0.042(5) Uiso d R 1
C C45 0.79135(16) 1.01849(12) 0.13220(11) 0.0458(4) Uani d . 1
H H45A 0.7107 1.0063 0.1309 0.059(6) Uiso d R 1
H H45B 0.7963 1.0488 0.0909 0.054(6) Uiso d R 1
C C46 0.87073(18) 1.07841(13) 0.20488(11) 0.0523(5) Uani d . 1
H H46A 0.9507 1.0913 0.2065 0.068(7) Uiso d R 1
H H46B 0.8495 1.1332 0.2095 0.084(8) Uiso d R 1
H H46C 0.8640 1.0499 0.2462 0.063(6) Uiso d R 1
C C47 0.76356(14) 0.73441(11) 0.08711(9) 0.0362(3) Uani d . 1
H H47A 0.8352 0.7702 0.1284 0.042(5) Uiso d R 1
H H47B 0.7784 0.6796 0.0689 0.040(5) Uiso d R 1
C C48 0.66856(14) 0.71042(11) 0.11877(9) 0.0369(3) Uani d . 1
H H48A 0.6427 0.7625 0.1296 0.042(5) Uiso d R 1
H H48B 0.6013 0.6641 0.0819 0.042(5) Uiso d R 1
C C49 0.71507(15) 0.67750(13) 0.19039(10) 0.0441(4) Uani d . 1
H H49A 0.7802 0.7252 0.2274 0.058(6) Uiso d R 1
H H49B 0.7456 0.6281 0.1794 0.051(5) Uiso d R 1
C C50 0.62400(16) 0.64706(13) 0.22428(10) 0.0467(4) Uani d . 1
H H50A 0.5570 0.6024 0.1869 0.047(5) Uiso d R 1
H H50B 0.6566 0.6219 0.2674 0.068(7) Uiso d R 1
H H50C 0.5996 0.6972 0.2405 0.058(6) Uiso d R 1
C C51 0.63150(15) 0.73435(11) -0.04096(9) 0.0406(4) Uani d . 1
H H51A 0.6161 0.7722 -0.0780 0.038(5) Uiso d R 1
H H51B 0.5665 0.7238 -0.0224 0.039(5) Uiso d R 1
C C52 0.63132(17) 0.64712(12) -0.08070(10) 0.0478(4) Uani d . 1
H H52A 0.6882 0.6571 -0.1060 0.052(5) Uiso d R 1
H H52B 0.6545 0.6105 -0.0437 0.057(6) Uiso d R 1
C C53 0.5109(2) 0.59911(13) -0.13827(11) 0.0579(5) Uani d . 1
H H53A 0.5171 0.5511 -0.1726 0.065(6) Uiso d R 1
H H53B 0.4817 0.6406 -0.1683 0.071(7) Uiso d R 1
C C54 0.42419(19) 0.56076(16) -0.10340(14) 0.0696(7) Uani d . 1
H H54A 0.4164 0.6080 -0.0701 0.103(9) Uiso d R 1
H H54B 0.3489 0.5311 -0.1429 0.085(8) Uiso d R 1
H H54C 0.4514 0.5183 -0.0747 0.078(8) Uiso d R 1
C C55 0.84758(16) 0.79751(12) 0.00160(10) 0.0430(4) Uani d . 1
H H55A 0.8571 0.7391 -0.0126 0.037(4) Uiso d R 1
H H55B 0.9166 0.8306 0.0459 0.045(5) Uiso d R 1
C C56 0.8454(2) 0.84543(15) -0.06201(13) 0.0592(5) Uani d . 1
H H56A 0.7788 0.8119 -0.1076 0.062(7) Uiso d R 1
H H56B 0.8354 0.9040 -0.0490 0.074(7) Uiso d R 1
C C57 0.9580(2) 0.85609(15) -0.07746(14) 0.0612(6) Uani d . 1
H H57A 1.0237 0.8895 -0.0314 0.076(8) Uiso d R 1
H H57B 0.9565 0.8912 -0.1166 0.088(8) Uiso d R 1
C C58 0.9791(2) 0.77027(15) -0.10240(13) 0.0613(5) Uani d . 1
H H58A 0.9115 0.7342 -0.1453 0.092(9) Uiso d R 1
H H58B 1.0475 0.7824 -0.1168 0.062(6) Uiso d R 1
H H58C 0.9921 0.7387 -0.0612 0.059(6) Uiso d R 1
N N10 0.79044(11) 0.19232(8) 0.43407(7) 0.0321(3) Uani d . 1
C C59 0.75728(14) 0.27724(10) 0.43364(9) 0.0346(3) Uani d . 1
H H59A 0.6778 0.2654 0.4345 0.035(4) Uiso d R 1
H H59B 0.7551 0.2954 0.3860 0.037(5) Uiso d R 1
C C60 0.83565(14) 0.35338(10) 0.49721(9) 0.0352(3) Uani d . 1
H H60A 0.8334 0.3389 0.5453 0.038(5) Uiso d R 1
H H60B 0.9164 0.3648 0.4990 0.037(4) Uiso d R 1
C C61 0.79488(17) 0.43463(11) 0.48513(10) 0.0458(4) Uani d . 1
H H61A 0.7151 0.4231 0.4853 0.050(5) Uiso d R 1
H H61B 0.7928 0.4462 0.4355 0.053(6) Uiso d R 1
C C62 0.87212(19) 0.51533(12) 0.54435(11) 0.0500(4) Uani d . 1
H H62A 0.9511 0.5277 0.5440 0.080(8) Uiso d R 1
H H62B 0.8426 0.5657 0.5339 0.073(7) Uiso d R 1
H H62C 0.8728 0.5050 0.5935 0.060(6) Uiso d R 1
C C63 0.91331(13) 0.20643(11) 0.43464(9) 0.0345(3) Uani d . 1
H H63A 0.9289 0.1486 0.4307 0.039(5) Uiso d R 1
H H63B 0.9676 0.2430 0.4837 0.039(5) Uiso d R 1
C C64 0.94058(14) 0.24938(11) 0.37370(9) 0.0369(3) Uani d . 1
H H64A 0.8801 0.2194 0.3244 0.044(5) Uiso d R 1
H H64B 0.9413 0.3117 0.3826 0.047(5) Uiso d R 1
C C65 1.05911(15) 0.24357(12) 0.37368(10) 0.0414(4) Uani d . 1
H H65A 1.0567 0.1810 0.3630 0.046(5) Uiso d R 1
H H65B 1.1184 0.2710 0.4239 0.044(5) Uiso d R 1
C C66 1.09355(16) 0.28919(13) 0.31583(10) 0.0461(4) Uani d . 1
H H66A 1.1027 0.3522 0.3288 0.049(5) Uiso d R 1
H H66B 1.1669 0.2805 0.3151 0.064(6) Uiso d R 1
H H66C 1.0332 0.2642 0.2663 0.054(6) Uiso d R 1
C C67 0.78886(13) 0.15726(10) 0.50369(8) 0.0338(3) Uani d . 1
H H67A 0.8113 0.1021 0.5011 0.038(5) Uiso d R 1
H H67B 0.8492 0.2001 0.5476 0.037(4) Uiso d R 1
C C68 0.67551(14) 0.13882(11) 0.51765(9) 0.0395(4) Uani d . 1
H H68A 0.6112 0.1028 0.4719 0.067(6) Uiso d R 1
H H68B 0.6589 0.1947 0.5305 0.052(5) Uiso d R 1
C C69 0.68527(18) 0.09005(17) 0.58158(12) 0.0592(5) Uani d . 1
H H69A 0.7557 0.1238 0.6247 0.089(8) Uiso d R 1
H H69B 0.6959 0.0325 0.5659 0.101(10) Uiso d R 1
C C70 0.5841(2) 0.07476(17) 0.60689(14) 0.0636(6) Uani d . 1
H H70A 0.5119 0.0545 0.5632 0.139(13) Uiso d R 1
H H70B 0.5877 0.0301 0.6377 0.107(10) Uiso d R 1
H H70C 0.5864 0.1297 0.6364 0.125(12) Uiso d R 1
C C71 0.70345(13) 0.12833(10) 0.36407(8) 0.0349(3) Uani d . 1
H H71A 0.7117 0.1519 0.3202 0.030(4) Uiso d R 1
H H71B 0.6247 0.1261 0.3633 0.033(4) Uiso d R 1
C C72 0.71241(15) 0.03530(11) 0.35475(9) 0.0386(4) Uani d . 1
H H72A 0.7917 0.0360 0.3577 0.043(5) Uiso d R 1
H H72B 0.6970 0.0083 0.3955 0.043(5) Uiso d R 1
C C73 0.62480(15) -0.01867(11) 0.27929(9) 0.0416(4) Uani d . 1
H H73A 0.6406 0.0089 0.2389 0.045(5) Uiso d R 1
H H73B 0.5459 -0.0184 0.2766 0.037(4) Uiso d R 1
C C74 0.6294(2) -0.11249(13) 0.26694(11) 0.0576(5) Uani d . 1
H H74A 0.6117 -0.1406 0.3060 0.086(8) Uiso d R 1
H H74B 0.5725 -0.1446 0.2179 0.070(7) Uiso d R 1
H H74C 0.7071 -0.1131 0.2689 0.080(8) Uiso d R 1
O O5 0.77812(12) 0.27760(7) 0.16339(7) 0.0496(3) Uani d . 1
O O6 0.71297(10) 0.30807(7) 0.25484(7) 0.0428(3) Uani d . 1
O O7 0.95609(10) 0.71897(7) 0.36162(6) 0.0399(3) Uani d . 1
O O8 0.83607(10) 0.61897(7) 0.39321(6) 0.0394(3) Uani d . 1
C C35 0.77741(14) 0.32767(9) 0.21837(8) 0.0335(3) Uani d . 1
C C36 0.86114(12) 0.41895(9) 0.24206(7) 0.0267(3) Uani d . 1
C C37 0.95254(13) 0.43941(10) 0.21612(8) 0.0320(3) Uani d . 1
H H37 0.9624 0.3956 0.1832 0.041(5) Uiso d R 1
C C38 1.02890(13) 0.52313(10) 0.23789(9) 0.0346(3) Uani d . 1
H H38 1.0921 0.5363 0.2210 0.043(5) Uiso d R 1
C C39 1.01301(12) 0.58753(9) 0.28433(8) 0.0308(3) Uani d . 1
H H39 1.0651 0.6451 0.2988 0.035(4) Uiso d R 1
C C40 0.92153(12) 0.56898(9) 0.31013(7) 0.0255(3) Uani d . 1
C C41 0.84685(11) 0.48409(9) 0.28944(7) 0.0248(3) Uani d . 1
H H41 0.7854 0.4705 0.3079 0.027(4) Uiso d R 1
C C42 0.90222(13) 0.64053(9) 0.35908(8) 0.0299(3) Uani d . 1

loop_
_atom_site_aniso_label
_atom_site_aniso_U_11
_atom_site_aniso_U_22
_atom_site_aniso_U_33
_atom_site_aniso_U_12
_atom_site_aniso_U_13
_atom_site_aniso_U_23
O1 0.0348(5) 0.0327(5) 0.0392(6) 0.0134(4) 0.0166(5) 0.0048(4)
O2 0.0526(7) 0.0298(6) 0.0397(6) 0.0085(5) 0.0222(5) 0.0060(5)
N1 0.0311(6) 0.0295(6) 0.0354(7) 0.0079(5) 0.0141(5) 0.0036(5)
N2 0.0305(6) 0.0240(6) 0.0334(6) 0.0091(5) 0.0137(5) 0.0010(5)
N3 0.0393(7) 0.0247(6) 0.0319(6) 0.0069(5) 0.0159(5) 0.0013(5)
N4 0.0372(7) 0.0278(6) 0.0314(6) 0.0049(5) 0.0151(5) 0.0011(5)
C1 0.0412(9) 0.0375(9) 0.0587(11) 0.0068(7) 0.0153(8) 0.0146(8)
C2 0.0492(11) 0.0401(10) 0.0704(13) 0.0001(8) 0.0146(10) 0.0165(9)
C3 0.0386(9) 0.0581(12) 0.0536(11) -0.0039(8) 0.0157(8) 0.0109(9)
C4 0.0352(9) 0.0669(13) 0.0615(12) 0.0082(9) 0.0190(9) -0.0049(10)
C5 0.0366(9) 0.0469(10) 0.0558(11) 0.0087(7) 0.0171(8) -0.0051(8)
C6 0.0331(7) 0.0367(8) 0.0282(7) 0.0052(6) 0.0123(6) 0.0070(6)
C7 0.0316(7) 0.0302(7) 0.0238(6) 0.0096(6) 0.0102(6) 0.0050(5)
C8 0.0282(7) 0.0221(6) 0.0291(7) 0.0104(5) 0.0081(5) 0.0045(5)
C9 0.0314(7) 0.0237(7) 0.0292(7) 0.0109(5) 0.0121(6) 0.0051(5)
C10 0.0320(7) 0.0238(7) 0.0264(7) 0.0125(5) 0.0088(6) 0.0038(5)
C11 0.0289(7) 0.0293(7) 0.0308(7) 0.0087(6) 0.0091(6) 0.0047(6)
C12 0.0279(7) 0.0392(8) 0.0309(7) 0.0071(6) 0.0102(6) 0.0000(6)
C13 0.0376(8) 0.0414(9) 0.0394(8) 0.0154(7) 0.0142(7) 0.0036(7)
C14 0.0517(10) 0.0557(11) 0.0454(10) 0.0238(9) 0.0225(8) -0.0004(8)
C15 0.0431(10) 0.0729(14) 0.0516(11) 0.0057(9) 0.0279(9) -0.0092(10)
C16 0.0487(10) 0.0558(11) 0.0512(11) -0.0080(9) 0.0289(9) -0.0019(9)
C17 0.0410(9) 0.0431(9) 0.0416(9) -0.0021(7) 0.0197(7) -0.0032(7)
O3 0.0420(6) 0.0367(6) 0.0364(6) 0.0070(5) 0.0023(5) 0.0073(5)
O4 0.0316(6) 0.0418(6) 0.0383(6) 0.0003(5) 0.0118(5) -0.0011(5)
N5 0.0403(7) 0.0283(6) 0.0286(6) 0.0053(5) 0.0106(5) 0.0046(5)
N6 0.0407(7) 0.0274(6) 0.0294(6) -0.0008(5) 0.0101(6) 0.0029(5)
N7 0.0314(6) 0.0262(6) 0.0290(6) 0.0022(5) 0.0104(5) 0.0006(5)
N8 0.0308(6) 0.0275(6) 0.0313(6) 0.0038(5) 0.0135(5) 0.0048(5)
C18 0.0469(9) 0.0350(9) 0.0457(10) 0.0078(7) 0.0132(8) 0.0101(7)
C19 0.0498(10) 0.0355(9) 0.0664(12) 0.0067(8) 0.0217(9) 0.0161(9)
C20 0.0588(11) 0.0419(10) 0.0667(12) 0.0228(8) 0.0391(10) 0.0267(9)
C21 0.0615(11) 0.0485(10) 0.0444(10) 0.0246(9) 0.0265(9) 0.0209(8)
C22 0.0468(9) 0.0403(9) 0.0385(9) 0.0134(7) 0.0170(7) 0.0112(7)
C23 0.0357(8) 0.0293(7) 0.0388(8) 0.0118(6) 0.0179(6) 0.0091(6)
C24 0.0317(7) 0.0284(7) 0.0317(7) 0.0085(6) 0.0120(6) 0.0037(6)
C25 0.0302(7) 0.0249(7) 0.0298(7) 0.0027(5) 0.0084(6) 0.0042(6)
C26 0.0329(7) 0.0288(7) 0.0300(7) 0.0037(6) 0.0116(6) 0.0056(6)
C27 0.0290(7) 0.0272(7) 0.0276(7) 0.0053(5) 0.0074(6) 0.0023(5)
C28 0.0299(7) 0.0280(7) 0.0300(7) 0.0065(6) 0.0097(6) 0.0082(6)
C29 0.0296(7) 0.0329(7) 0.0282(7) 0.0108(6) 0.0099(6) 0.0095(6)
C30 0.0437(9) 0.0399(9) 0.0405(9) 0.0032(7) 0.0188(7) 0.0067(7)
C31 0.0469(10) 0.0552(11) 0.0483(10) 0.0014(8) 0.0267(8) 0.0112(9)
C32 0.0453(9) 0.0628(12) 0.0386(9) 0.0168(9) 0.0236(8) 0.0110(8)
C33 0.0413(9) 0.0465(9) 0.0339(8) 0.0157(7) 0.0142(7) 0.0038(7)
C34 0.0329(7) 0.0346(8) 0.0336(8) 0.0090(6) 0.0121(6) 0.0077(6)
N9 0.0389(7) 0.0398(7) 0.0375(7) 0.0185(6) 0.0161(6) 0.0134(6)
C43 0.0406(8) 0.0379(8) 0.0409(9) 0.0179(7) 0.0169(7) 0.0120(7)
C44 0.0443(9) 0.0417(9) 0.0449(9) 0.0168(7) 0.0144(8) 0.0096(7)
C45 0.0506(10) 0.0418(9) 0.0512(10) 0.0188(8) 0.0225(8) 0.0099(8)
C46 0.0597(12) 0.0462(10) 0.0561(11) 0.0174(9) 0.0262(10) 0.0092(9)
C47 0.0358(8) 0.0408(9) 0.0360(8) 0.0166(7) 0.0123(7) 0.0143(7)
C48 0.0351(8) 0.0412(9) 0.0358(8) 0.0123(7) 0.0125(7) 0.0107(7)
C49 0.0393(9) 0.0529(10) 0.0370(9) 0.0091(8) 0.0102(7) 0.0161(8)
C50 0.0525(10) 0.0477(10) 0.0377(9) 0.0081(8) 0.0169(8) 0.0110(8)
C51 0.0458(9) 0.0427(9) 0.0353(8) 0.0196(7) 0.0112(7) 0.0111(7)
C52 0.0588(11) 0.0463(10) 0.0437(10) 0.0229(9) 0.0204(9) 0.0077(8)
C53 0.0795(14) 0.0445(10) 0.0410(10) 0.0255(10) 0.0068(10) 0.0037(8)
C54 0.0514(12) 0.0651(14) 0.0763(15) 0.0208(11) 0.0092(11) -0.0154(12)
C55 0.0489(10) 0.0476(10) 0.0479(10) 0.0234(8) 0.0276(8) 0.0189(8)
C56 0.0738(14) 0.0675(13) 0.0666(13) 0.0370(12) 0.0451(12) 0.0371(11)
C57 0.0783(15) 0.0616(13) 0.0711(14) 0.0287(11) 0.0511(13) 0.0308(11)
C58 0.0770(15) 0.0662(13) 0.0591(13) 0.0248(12) 0.0443(12) 0.0166(11)
N10 0.0340(6) 0.0329(7) 0.0281(6) 0.0124(5) 0.0074(5) 0.0071(5)
C59 0.0382(8) 0.0354(8) 0.0337(8) 0.0169(7) 0.0120(6) 0.0104(6)
C60 0.0382(8) 0.0365(8) 0.0324(8) 0.0111(7) 0.0138(6) 0.0087(6)
C61 0.0592(11) 0.0370(9) 0.0393(9) 0.0156(8) 0.0134(8) 0.0103(7)
C62 0.0691(13) 0.0343(9) 0.0457(10) 0.0107(8) 0.0223(9) 0.0091(7)
C63 0.0334(8) 0.0393(8) 0.0321(8) 0.0148(6) 0.0098(6) 0.0098(6)
C64 0.0407(8) 0.0398(9) 0.0340(8) 0.0164(7) 0.0137(7) 0.0107(7)
C65 0.0426(9) 0.0479(10) 0.0413(9) 0.0193(8) 0.0185(7) 0.0158(7)
C66 0.0503(10) 0.0512(11) 0.0451(10) 0.0185(8) 0.0232(8) 0.0161(8)
C67 0.0366(8) 0.0357(8) 0.0269(7) 0.0113(6) 0.0079(6) 0.0070(6)
C68 0.0375(8) 0.0408(9) 0.0390(9) 0.0111(7) 0.0122(7) 0.0086(7)
C69 0.0501(11) 0.0826(16) 0.0590(12) 0.0256(11) 0.0259(10) 0.0370(11)
C70 0.0603(13) 0.0738(15) 0.0734(15) 0.0243(11) 0.0355(12) 0.0348(13)
C71 0.0351(8) 0.0368(8) 0.0282(7) 0.0115(6) 0.0050(6) 0.0052(6)
C72 0.0445(9) 0.0369(8) 0.0305(8) 0.0132(7) 0.0079(7) 0.0052(6)
C73 0.0465(9) 0.0420(9) 0.0313(8) 0.0103(7) 0.0099(7) 0.0055(7)
C74 0.0775(15) 0.0445(10) 0.0368(10) 0.0162(10) 0.0070(9) -0.0027(8)
O5 0.0701(8) 0.0279(6) 0.0343(6) 0.0105(6) 0.0037(6) -0.0062(5)
O6 0.0381(6) 0.0312(6) 0.0456(7) -0.0041(5) 0.0072(5) 0.0090(5)
O7 0.0491(7) 0.0215(5) 0.0402(6) 0.0077(5) 0.0084(5) -0.0008(4)
O8 0.0518(7) 0.0375(6) 0.0390(6) 0.0217(5) 0.0236(5) 0.0070(5)
C35 0.0381(8) 0.0225(7) 0.0282(7) 0.0060(6) -0.0005(6) 0.0029(6)
C36 0.0308(7) 0.0238(7) 0.0221(6) 0.0074(5) 0.0056(5) 0.0041(5)
C37 0.0399(8) 0.0331(8) 0.0268(7) 0.0159(6) 0.0136(6) 0.0050(6)
C38 0.0326(7) 0.0394(8) 0.0374(8) 0.0108(6) 0.0181(6) 0.0119(7)
C39 0.0286(7) 0.0266(7) 0.0337(7) 0.0031(6) 0.0093(6) 0.0081(6)
C40 0.0268(6) 0.0233(6) 0.0234(6) 0.0080(5) 0.0050(5) 0.0039(5)
C41 0.0252(6) 0.0251(6) 0.0228(6) 0.0065(5) 0.0075(5) 0.0052(5)
C42 0.0336(7) 0.0250(7) 0.0259(7) 0.0109(6) 0.0033(6) 0.0021(5)

loop_
_atom_type_symbol
_atom_type_description
_atom_type_scat_dispersion_real
_atom_type_scat_dispersion_imag
_atom_type_scat_source
C C 0.0033 0.0016 'International Tables Vol C Tables 4.2.6.8 and 6.1.1.4'
H H 0.0000 0.0000 'International Tables Vol C Tables 4.2.6.8 and 6.1.1.4'
N N 0.0061 0.0033 'International Tables Vol C Tables 4.2.6.8 and 6.1.1.4'
O O 0.0106 0.0060 'International Tables Vol C Tables 4.2.6.8 and 6.1.1.4'

loop_
_geom_angle_atom_site_label_1
_geom_angle_atom_site_label_2
_geom_angle_atom_site_label_3
_geom_angle_site_symmetry_1
_geom_angle_site_symmetry_3
_geom_angle
_geom_angle_publ_flag
C7 N1 C6 . . 127.82(13) n
C7 N1 H1A . . 116.1 n
C6 N1 H1A . . 116.1 n
C7 N2 C8 . . 124.61(12) n
C7 N2 H2A . . 117.7 n
C8 N2 H2A . . 117.7 n
C11 N3 C10 . . 127.63(13) n
C11 N3 H3A . . 116.2 n
C10 N3 H3A . . 116.2 n
C11 N4 C12 . . 127.33(13) n
C11 N4 H4A . . 116.3 n
C12 N4 H4A . . 116.3 n
C2 C1 C6 . . 120.54(18) n
C2 C1 H1 . . 119.7 n
C6 C1 H1 . . 119.8 n
C1 C2 C3 . . 120.20(19) n
C1 C2 H2 . . 119.9 n
C3 C2 H2 . . 119.9 n
C4 C3 C2 . . 119.09(17) n
C4 C3 H3 . . 120.4 n
C2 C3 H3 . . 120.5 n
C3 C4 C5 . . 121.62(19) n
C3 C4 H4 . . 119.2 n
C5 C4 H4 . . 119.2 n
C6 C5 C4 . . 119.80(18) n
C6 C5 H5 . . 120.1 n
C4 C5 H5 . . 120.1 n
C5 C6 C1 . . 118.74(15) n
C5 C6 N1 . . 124.69(15) n
C1 C6 N1 . . 116.54(15) n
O1 C7 N1 . . 125.41(13) n
O1 C7 N2 . . 123.52(13) n
N1 C7 N2 . . 111.07(12) n
C9 C8 C10 . . 119.89(13) n
C9 C8 N2 . . 120.61(13) n
C10 C8 N2 . . 119.41(12) n
C8 C9 C10 . 2_556 120.63(13) n
C8 C9 H9 . . 119.7 n
C10 C9 H9 2_556 . 119.7 n
C9 C10 C8 2_556 . 119.49(13) n
C9 C10 N3 2_556 . 123.07(13) n
C8 C10 N3 . . 117.38(12) n
O2 C11 N3 . . 124.92(14) n
O2 C11 N4 . . 124.46(14) n
N3 C11 N4 . . 110.61(12) n
C17 C12 C13 . . 119.09(15) n
C17 C12 N4 . . 124.46(14) n
C13 C12 N4 . . 116.44(14) n
C14 C13 C12 . . 119.97(17) n
C14 C13 H13 . . 120.0 n
C12 C13 H13 . . 120.0 n
C15 C14 C13 . . 120.63(17) n
C15 C14 H14 . . 119.7 n
C13 C14 H14 . . 119.7 n
C14 C15 C16 . . 119.65(17) n
C14 C15 H15 . . 120.2 n
C16 C15 H15 . . 120.2 n
C15 C16 C17 . . 121.14(18) n
C15 C16 H16 . . 119.4 n
C17 C16 H16 . . 119.4 n
C12 C17 C16 . . 119.47(17) n
C12 C17 H17 . . 120.3 n
C16 C17 H17 . . 120.3 n
C24 N5 C23 . . 127.82(13) n
C24 N5 H5A . . 116.1 n
C23 N5 H5A . . 116.1 n
C24 N6 C25 . . 124.28(13) n
C24 N6 H6 . . 117.9 n
C25 N6 H6 . . 117.8 n
C28 N7 C27 . . 123.38(12) n
C28 N7 H7 . . 118.3 n
C27 N7 H7 . . 118.3 n
C28 N8 C29 . . 126.32(12) n
C28 N8 H8 . . 116.8 n
C29 N8 H8 . . 116.8 n
C19 C18 C23 . . 120.34(17) n
C19 C18 H18 . . 119.8 n
C23 C18 H18 . . 119.8 n
C20 C19 C18 . . 120.94(18) n
C20 C19 H19 . . 119.5 n
C18 C19 H19 . . 119.5 n
C19 C20 C21 . . 118.70(16) n
C19 C20 H20 . . 120.7 n
C21 C20 H20 . . 120.6 n
C20 C21 C22 . . 121.52(18) n
C20 C21 H21 . . 119.2 n
C22 C21 H21 . . 119.2 n
C21 C22 C23 . . 119.41(17) n
C21 C22 H22 . . 120.3 n
C23 C22 H22 . . 120.3 n
C18 C23 C22 . . 119.07(15) n
C18 C23 N5 . . 117.26(14) n
C22 C23 N5 . . 123.62(14) n
O3 C24 N6 . . 123.85(14) n
O3 C24 N5 . . 124.37(14) n
N6 C24 N5 . . 111.78(13) n
C26 C25 C27 . . 120.11(13) n
C26 C25 N6 . . 121.17(13) n
C27 C25 N6 . . 118.66(13) n
C25 C26 C27 . 2_655 120.71(13) n
C25 C26 H26 . . 119.7 n
C27 C26 H26 2_655 . 119.6 n
C26 C27 C25 2_655 . 119.18(13) n
C26 C27 N7 2_655 . 121.52(13) n
C25 C27 N7 . . 119.29(13) n
O4 C28 N8 . . 124.60(14) n
O4 C28 N7 . . 122.54(14) n
N8 C28 N7 . . 112.83(12) n
C34 C29 C30 . . 119.31(14) n
C34 C29 N8 . . 117.26(13) n
C30 C29 N8 . . 123.27(14) n
C31 C30 C29 . . 119.66(16) n
C31 C30 H30 . . 120.2 n
C29 C30 H30 . . 120.2 n
C32 C31 C30 . . 120.87(16) n
C32 C31 H31 . . 119.6 n
C30 C31 H31 . . 119.6 n
C33 C32 C31 . . 119.57(16) n
C33 C32 H32 . . 120.2 n
C31 C32 H32 . . 120.2 n
C32 C33 C34 . . 120.22(16) n
C32 C33 H33 . . 119.9 n
C34 C33 H33 . . 119.9 n
C33 C34 C29 . . 120.35(15) n
C33 C34 H34 . . 119.8 n
C29 C34 H34 . . 119.8 n
C51 N9 C43 . . 105.98(12) n
C51 N9 C47 . . 111.24(13) n
C43 N9 C47 . . 110.93(12) n
C51 N9 C55 . . 111.66(13) n
C43 N9 C55 . . 111.37(13) n
C47 N9 C55 . . 105.76(12) n
C44 C43 N9 . . 116.11(13) n
C44 C43 H43A . . 108.2 n
N9 C43 H43A . . 108.3 n
C44 C43 H43B . . 108.3 n
N9 C43 H43B . . 108.3 n
H43A C43 H43B . . 107.4 n
C43 C44 C45 . . 108.81(14) n
C43 C44 H44A . . 109.9 n
C45 C44 H44A . . 109.9 n
C43 C44 H44B . . 109.9 n
C45 C44 H44B . . 109.9 n
H44A C44 H44B . . 108.3 n
C46 C45 C44 . . 113.68(16) n
C46 C45 H45A . . 108.8 n
C44 C45 H45A . . 108.8 n
C46 C45 H45B . . 108.8 n
C44 C45 H45B . . 108.8 n
H45A C45 H45B . . 107.7 n
C45 C46 H46A . . 109.5 n
C45 C46 H46B . . 109.5 n
H46A C46 H46B . . 109.5 n
C45 C46 H46C . . 109.4 n
H46A C46 H46C . . 109.5 n
H46B C46 H46C . . 109.5 n
C48 C47 N9 . . 116.67(12) n
C48 C47 H47A . . 108.1 n
N9 C47 H47A . . 108.1 n
C48 C47 H47B . . 108.1 n
N9 C47 H47B . . 108.1 n
H47A C47 H47B . . 107.3 n
C47 C48 C49 . . 109.01(13) n
C47 C48 H48A . . 109.9 n
C49 C48 H48A . . 109.9 n
C47 C48 H48B . . 109.9 n
C49 C48 H48B . . 109.9 n
H48A C48 H48B . . 108.3 n
C50 C49 C48 . . 113.01(14) n
C50 C49 H49A . . 109.0 n
C48 C49 H49A . . 109.0 n
C50 C49 H49B . . 109.0 n
C48 C49 H49B . . 109.0 n
H49A C49 H49B . . 107.8 n
C49 C50 H50A . . 109.5 n
C49 C50 H50B . . 109.5 n
H50A C50 H50B . . 109.5 n
C49 C50 H50C . . 109.5 n
H50A C50 H50C . . 109.5 n
H50B C50 H50C . . 109.5 n
N9 C51 C52 . . 116.23(14) n
N9 C51 H51A . . 108.2 n
C52 C51 H51A . . 108.2 n
N9 C51 H51B . . 108.2 n
C52 C51 H51B . . 108.2 n
H51A C51 H51B . . 107.4 n
C51 C52 C53 . . 110.35(15) n
C51 C52 H52A . . 109.6 n
C53 C52 H52A . . 109.6 n
C51 C52 H52B . . 109.6 n
C53 C52 H52B . . 109.6 n
H52A C52 H52B . . 108.1 n
C54 C53 C52 . . 113.26(17) n
C54 C53 H53A . . 109.0 n
C52 C53 H53A . . 108.9 n
C54 C53 H53B . . 108.9 n
C52 C53 H53B . . 108.9 n
H53A C53 H53B . . 107.8 n
C53 C54 H54A . . 109.5 n
C53 C54 H54B . . 109.5 n
H54A C54 H54B . . 109.5 n
C53 C54 H54C . . 109.4 n
H54A C54 H54C . . 109.5 n
H54B C54 H54C . . 109.5 n
C56 C55 N9 . . 115.88(14) n
C56 C55 H55A . . 108.3 n
N9 C55 H55A . . 108.3 n
C56 C55 H55B . . 108.3 n
N9 C55 H55B . . 108.3 n
H55A C55 H55B . . 107.4 n
C55 C56 C57 . . 110.49(17) n
C55 C56 H56A . . 109.5 n
C57 C56 H56A . . 109.5 n
C55 C56 H56B . . 109.6 n
C57 C56 H56B . . 109.6 n
H56A C56 H56B . . 108.1 n
C58 C57 C56 . . 114.34(19) n
C58 C57 H57A . . 108.7 n
C56 C57 H57A . . 108.6 n
C58 C57 H57B . . 108.7 n
C56 C57 H57B . . 108.7 n
H57A C57 H57B . . 107.6 n
C57 C58 H58A . . 109.5 n
C57 C58 H58B . . 109.5 n
H58A C58 H58B . . 109.5 n
C57 C58 H58C . . 109.5 n
H58A C58 H58C . . 109.5 n
H58B C58 H58C . . 109.5 n
C71 N10 C59 . . 106.21(11) n
C71 N10 C67 . . 111.15(12) n
C59 N10 C67 . . 111.42(11) n
C71 N10 C63 . . 110.96(12) n
C59 N10 C63 . . 110.95(12) n
C67 N10 C63 . . 106.23(11) n
C60 C59 N10 . . 116.10(12) n
C60 C59 H59A . . 108.3 n
N10 C59 H59A . . 108.2 n
C60 C59 H59B . . 108.3 n
N10 C59 H59B . . 108.3 n
H59A C59 H59B . . 107.4 n
C59 C60 C61 . . 109.13(13) n
C59 C60 H60A . . 109.9 n
C61 C60 H60A . . 109.9 n
C59 C60 H60B . . 109.9 n
C61 C60 H60B . . 109.8 n
H60A C60 H60B . . 108.3 n
C62 C61 C60 . . 112.71(15) n
C62 C61 H61A . . 109.1 n
C60 C61 H61A . . 109.0 n
C62 C61 H61B . . 109.0 n
C60 C61 H61B . . 109.1 n
H61A C61 H61B . . 107.8 n
C61 C62 H62A . . 109.5 n
C61 C62 H62B . . 109.5 n
H62A C62 H62B . . 109.5 n
C61 C62 H62C . . 109.5 n
H62A C62 H62C . . 109.5 n
H62B C62 H62C . . 109.5 n
C64 C63 N10 . . 116.54(12) n
C64 C63 H63A . . 108.1 n
N10 C63 H63A . . 108.2 n
C64 C63 H63B . . 108.2 n
N10 C63 H63B . . 108.2 n
H63A C63 H63B . . 107.3 n
C63 C64 C65 . . 109.63(13) n
C63 C64 H64A . . 109.7 n
C65 C64 H64A . . 109.8 n
C63 C64 H64B . . 109.7 n
C65 C64 H64B . . 109.7 n
H64A C64 H64B . . 108.2 n
C66 C65 C64 . . 112.01(14) n
C66 C65 H65A . . 109.2 n
C64 C65 H65A . . 109.2 n
C66 C65 H65B . . 109.2 n
C64 C65 H65B . . 109.2 n
H65A C65 H65B . . 107.9 n
C65 C66 H66A . . 109.5 n
C65 C66 H66B . . 109.5 n
H66A C66 H66B . . 109.5 n
C65 C66 H66C . . 109.5 n
H66A C66 H66C . . 109.5 n
H66B C66 H66C . . 109.5 n
N10 C67 C68 . . 117.15(12) n
N10 C67 H67A . . 108.0 n
C68 C67 H67A . . 108.0 n
N10 C67 H67B . . 108.0 n
C68 C67 H67B . . 108.0 n
H67A C67 H67B . . 107.2 n
C67 C68 C69 . . 109.06(14) n
C67 C68 H68A . . 109.9 n
C69 C68 H68A . . 109.9 n
C67 C68 H68B . . 109.9 n
C69 C68 H68B . . 109.9 n
H68A C68 H68B . . 108.3 n
C70 C69 C68 . . 115.33(17) n
C70 C69 H69A . . 108.4 n
C68 C69 H69A . . 108.4 n
C70 C69 H69B . . 108.5 n
C68 C69 H69B . . 108.4 n
H69A C69 H69B . . 107.5 n
C69 C70 H70A . . 109.5 n
C69 C70 H70B . . 109.4 n
H70A C70 H70B . . 109.5 n
C69 C70 H70C . . 109.5 n
H70A C70 H70C . . 109.5 n
H70B C70 H70C . . 109.5 n
N10 C71 C72 . . 116.37(12) n
N10 C71 H71A . . 108.2 n
C72 C71 H71A . . 108.2 n
N10 C71 H71B . . 108.2 n
C72 C71 H71B . . 108.2 n
H71A C71 H71B . . 107.3 n
C71 C72 C73 . . 109.72(13) n
C71 C72 H72A . . 109.7 n
C73 C72 H72A . . 109.7 n
C71 C72 H72B . . 109.7 n
C73 C72 H72B . . 109.7 n
H72A C72 H72B . . 108.2 n
C74 C73 C72 . . 112.11(15) n
C74 C73 H73A . . 109.2 n
C72 C73 H73A . . 109.2 n
C74 C73 H73B . . 109.2 n
C72 C73 H73B . . 109.2 n
H73A C73 H73B . . 107.9 n
C73 C74 H74A . . 109.5 n
C73 C74 H74B . . 109.5 n
H74A C74 H74B . . 109.5 n
C73 C74 H74C . . 109.5 n
H74A C74 H74C . . 109.5 n
H74B C74 H74C . . 109.5 n
O6 C35 O5 . . 125.35(14) n
O6 C35 C36 . . 117.46(13) n
O5 C35 C36 . . 117.19(14) n
C41 C36 C37 . . 119.14(13) n
C41 C36 C35 . . 120.16(13) n
C37 C36 C35 . . 120.70(13) n
C38 C37 C36 . . 120.49(13) n
C38 C37 H37 . . 119.8 n
C36 C37 H37 . . 119.7 n
C39 C38 C37 . . 119.80(13) n
C39 C38 H38 . . 120.1 n
C37 C38 H38 . . 120.1 n
C38 C39 C40 . . 120.74(13) n
C38 C39 H39 . . 119.6 n
C40 C39 H39 . . 119.6 n
C41 C40 C39 . . 119.06(13) n
C41 C40 C42 . . 120.39(12) n
C39 C40 C42 . . 120.55(12) n
C36 C41 C40 . . 120.74(13) n
C36 C41 H41 . . 119.6 n
C40 C41 H41 . . 119.6 n
O8 C42 O7 . . 124.90(14) n
O8 C42 C40 . . 118.62(13) n
O7 C42 C40 . . 116.48(13) n

loop_
_geom_bond_atom_site_label_1
_geom_bond_atom_site_label_2
_geom_bond_site_symmetry_2
_geom_bond_distance
_geom_bond_publ_flag
O1 C7 . 1.2210(17) n
O2 C11 . 1.2150(18) n
N1 C7 . 1.3745(19) n
N1 C6 . 1.4067(19) n
N1 H1A . 0.8800 n
N2 C7 . 1.3747(18) n
N2 C8 . 1.4184(18) n
N2 H2A . 0.8800 n
N3 C11 . 1.3638(19) n
N3 C10 . 1.4072(18) n
N3 H3A . 0.8800 n
N4 C11 . 1.3876(19) n
N4 C12 . 1.4093(19) n
N4 H4A . 0.8801 n
C1 C2 . 1.384(3) n
C1 C6 . 1.398(2) n
C1 H1 . 0.9500 n
C2 C3 . 1.385(3) n
C2 H2 . 0.9500 n
C3 C4 . 1.362(3) n
C3 H3 . 0.9500 n
C4 C5 . 1.391(3) n
C4 H4 . 0.9500 n
C5 C6 . 1.379(2) n
C5 H5 . 0.9501 n
C8 C9 . 1.3928(19) n
C8 C10 . 1.401(2) n
C9 C10 2_556 1.3965(19) n
C9 H9 . 0.9500 n
C10 C9 2_556 1.3965(19) n
C12 C17 . 1.388(2) n
C12 C13 . 1.402(2) n
C13 C14 . 1.387(2) n
C13 H13 . 0.9500 n
C14 C15 . 1.365(3) n
C14 H14 . 0.9501 n
C15 C16 . 1.376(3) n
C15 H15 . 0.9501 n
C16 C17 . 1.389(2) n
C16 H16 . 0.9500 n
C17 H17 . 0.9501 n
O3 C24 . 1.2198(18) n
O4 C28 . 1.2245(18) n
N5 C24 . 1.3798(19) n
N5 C23 . 1.4071(19) n
N5 H5A . 0.8801 n
N6 C24 . 1.3612(19) n
N6 C25 . 1.4141(18) n
N6 H6 . 0.8800 n
N7 C28 . 1.3764(19) n
N7 C27 . 1.4193(18) n
N7 H7 . 0.8799 n
N8 C28 . 1.3601(19) n
N8 C29 . 1.4136(19) n
N8 H8 . 0.8801 n
C18 C19 . 1.382(2) n
C18 C23 . 1.392(2) n
C18 H18 . 0.9501 n
C19 C20 . 1.377(3) n
C19 H19 . 0.9501 n
C20 C21 . 1.380(3) n
C20 H20 . 0.9500 n
C21 C22 . 1.388(2) n
C21 H21 . 0.9501 n
C22 C23 . 1.392(2) n
C22 H22 . 0.9500 n
C25 C26 . 1.390(2) n
C25 C27 . 1.398(2) n
C26 C27 2_655 1.392(2) n
C26 H26 . 0.9500 n
C27 C26 2_655 1.392(2) n
C29 C34 . 1.391(2) n
C29 C30 . 1.392(2) n
C30 C31 . 1.390(2) n
C30 H30 . 0.9500 n
C31 C32 . 1.381(3) n
C31 H31 . 0.9499 n
C32 C33 . 1.381(3) n
C32 H32 . 0.9500 n
C33 C34 . 1.390(2) n
C33 H33 . 0.9499 n
C34 H34 . 0.9499 n
N9 C51 . 1.513(2) n
N9 C43 . 1.519(2) n
N9 C47 . 1.5194(19) n
N9 C55 . 1.525(2) n
C43 C44 . 1.514(2) n
C43 H43A . 0.9900 n
C43 H43B . 0.9900 n
C44 C45 . 1.529(2) n
C44 H44A . 0.9900 n
C44 H44B . 0.9900 n
C45 C46 . 1.496(3) n
C45 H45A . 0.9900 n
C45 H45B . 0.9901 n
C46 H46A . 0.9800 n
C46 H46B . 0.9799 n
C46 H46C . 0.9799 n
C47 C48 . 1.515(2) n
C47 H47A . 0.9900 n
C47 H47B . 0.9900 n
C48 C49 . 1.524(2) n
C48 H48A . 0.9900 n
C48 H48B . 0.9900 n
C49 C50 . 1.518(2) n
C49 H49A . 0.9899 n
C49 H49B . 0.9900 n
C50 H50A . 0.9800 n
C50 H50B . 0.9801 n
C50 H50C . 0.9798 n
C51 C52 . 1.514(2) n
C51 H51A . 0.9901 n
C51 H51B . 0.9900 n
C52 C53 . 1.528(3) n
C52 H52A . 0.9900 n
C52 H52B . 0.9900 n
C53 C54 . 1.517(3) n
C53 H53A . 0.9901 n
C53 H53B . 0.9899 n
C54 H54A . 0.9800 n
C54 H54B . 0.9801 n
C54 H54C . 0.9799 n
C55 C56 . 1.516(2) n
C55 H55A . 0.9900 n
C55 H55B . 0.9900 n
C56 C57 . 1.532(3) n
C56 H56A . 0.9900 n
C56 H56B . 0.9899 n
C57 C58 . 1.515(3) n
C57 H57A . 0.9900 n
C57 H57B . 0.9900 n
C58 H58A . 0.9800 n
C58 H58B . 0.9800 n
C58 H58C . 0.9800 n
N10 C71 . 1.5142(19) n
N10 C59 . 1.5146(19) n
N10 C67 . 1.5179(19) n
N10 C63 . 1.5236(19) n
C59 C60 . 1.513(2) n
C59 H59A . 0.9901 n
C59 H59B . 0.9899 n
C60 C61 . 1.524(2) n
C60 H60A . 0.9901 n
C60 H60B . 0.9899 n
C61 C62 . 1.513(3) n
C61 H61A . 0.9899 n
C61 H61B . 0.9901 n
C62 H62A . 0.9801 n
C62 H62B . 0.9801 n
C62 H62C . 0.9800 n
C63 C64 . 1.520(2) n
C63 H63A . 0.9901 n
C63 H63B . 0.9900 n
C64 C65 . 1.534(2) n
C64 H64A . 0.9899 n
C64 H64B . 0.9901 n
C65 C66 . 1.524(2) n
C65 H65A . 0.9900 n
C65 H65B . 0.9899 n
C66 H66A . 0.9800 n
C66 H66B . 0.9801 n
C66 H66C . 0.9800 n
C67 C68 . 1.520(2) n
C67 H67A . 0.9901 n
C67 H67B . 0.9899 n
C68 C69 . 1.520(2) n
C68 H68A . 0.9900 n
C68 H68B . 0.9900 n
C69 C70 . 1.498(3) n
C69 H69A . 0.9899 n
C69 H69B . 0.9901 n
C70 H70A . 0.9799 n
C70 H70B . 0.9801 n
C70 H70C . 0.9800 n
C71 C72 . 1.514(2) n
C71 H71A . 0.9900 n
C71 H71B . 0.9899 n
C72 C73 . 1.526(2) n
C72 H72A . 0.9900 n
C72 H72B . 0.9901 n
C73 C74 . 1.511(3) n
C73 H73A . 0.9900 n
C73 H73B . 0.9901 n
C74 H74A . 0.9800 n
C74 H74B . 0.9800 n
C74 H74C . 0.9800 n
O5 C35 . 1.2589(19) n
O6 C35 . 1.252(2) n
O7 C42 . 1.2685(18) n
O8 C42 . 1.2386(19) n
C35 C36 . 1.5114(19) n
C36 C41 . 1.3912(19) n
C36 C37 . 1.395(2) n
C37 C38 . 1.384(2) n
C37 H37 . 0.9501 n
C38 C39 . 1.382(2) n
C38 H38 . 0.9500 n
C39 C40 . 1.392(2) n
C39 H39 . 0.9500 n
C40 C41 . 1.3915(18) n
C40 C42 . 1.5164(19) n
C41 H41 . 0.9500 n

loop_
_geom_hbond_atom_site_label_D
_geom_hbond_atom_site_label_H
_geom_hbond_atom_site_label_A
_geom_hbond_site_symmetry_A
_geom_hbond_distance_DH
_geom_hbond_distance_HA
_geom_hbond_distance_DA
_geom_hbond_angle_DHA
_geom_hbond_publ_flag
N1 H1A O8 2_666 0.88 1.98 2.8316(16) 164 y
N2 H2A O7 2_666 0.88 2.25 3.0983(16) 161 y
N2 H2A O8 2_666 0.88 2.62 3.3616(16) 143 y
N3 H3A O7 2_666 0.88 1.98 2.7455(16) 145 y
N4 H4A O7 2_666 0.88 2.26 3.0052(17) 142 y
N5 H5A O5 . 0.88 2.23 3.0208(18) 149 y
N6 H6 O5 . 0.88 1.90 2.7393(17) 158 y
N7 H7 O5 . 0.88 2.43 3.2615(18) 157 y
N8 H8 O6 . 0.88 1.87 2.7474(16) 171 y
